data_7150840
loop_
_publ_author_name
'Anegundi, Ramakrishna I.'
'Puranik, Vedavati G.'
'Hotha, Srinivas'

_publ_section_title
;
 Synthesis of 1,2,3-triazole and 1,2,3,4-tetrazole-fused glycosides and
 nucleosides by an intramolecular 1,3-dipolar cycloaddition reaction
;
_journal_issue 4
_journal_name_full 'Organic &amp;  Biomolecular Chemistry'
_journal_page_first 779
_journal_page_last 786
_journal_paper_doi 10.1039/b716996e
_journal_volume 6
_journal_year 2008
_chemical_formula_moiety 'C11 H15 N3 O4'
_chemical_formula_sum 'C11 H15 N3 O4'
_chemical_formula_weight 253.26
_chemical_name_systematic
;
?
;
_space_group_IT_number 19
_symmetry_cell_setting orthorhombic
_symmetry_space_group_name_Hall 'P 2ac 2ab'
_symmetry_space_group_name_H-M 'P 21 21 21'
_atom_sites_solution_hydrogens geom
_atom_sites_solution_primary direct
_atom_sites_solution_secondary difmap
_audit_creation_method SHELXL-97
_cell_angle_alpha 90.00
_cell_angle_beta 90.00
_cell_angle_gamma 90.00
_cell_formula_units_Z 4
_cell_length_a 5.495(1)
_cell_length_b 10.054(2)
_cell_length_c 21.330(4)
_cell_measurement_temperature 293(2)
_cell_volume 1178.4(4)
_computing_cell_refinement SMART
_computing_data_collection SMART
_computing_data_reduction SAINTPLUS
_computing_structure_refinement 'SHELXTL (Sheldrick, 1997)'
_computing_structure_solution 'SHELXTL (Sheldrick, 1990)'
_diffrn_ambient_temperature 293(2)
_diffrn_measured_fraction_theta_full 0.999
_diffrn_measured_fraction_theta_max 0.999
_diffrn_measurement_device_type 'Bruker APEX CCD Area detector'
_diffrn_radiation_monochromator graphite
_diffrn_radiation_source 'fine-focus sealed tube'
_diffrn_radiation_type MoK\a
_diffrn_radiation_wavelength 0.71073
_diffrn_reflns_av_R_equivalents 0.0597
_diffrn_reflns_av_sigmaI/netI 0.1284
_diffrn_reflns_limit_h_max 6
_diffrn_reflns_limit_h_min -6
_diffrn_reflns_limit_k_max 11
_diffrn_reflns_limit_k_min -11
_diffrn_reflns_limit_l_max 20
_diffrn_reflns_limit_l_min -23
_diffrn_reflns_number 5138
_diffrn_reflns_theta_full 23.27
_diffrn_reflns_theta_max 23.27
_diffrn_reflns_theta_min 1.91
_exptl_absorpt_coefficient_mu 0.110
_exptl_crystal_colour Colorless
_exptl_crystal_density_diffrn 1.428
_exptl_crystal_density_method 'not measured'
_exptl_crystal_description Needle-like
_exptl_crystal_F_000 536
_exptl_crystal_size_max 0.38
_exptl_crystal_size_mid 0.30
_exptl_crystal_size_min 0.14
_refine_diff_density_max 0.099
_refine_diff_density_min -0.091
_refine_diff_density_rms 0.024
_refine_ls_abs_structure_details 'Flack H D (1983), Acta Cryst. A39, 876-881'
_refine_ls_abs_structure_Flack -2.1(13)
_refine_ls_extinction_method none
_refine_ls_goodness_of_fit_ref 0.541
_refine_ls_hydrogen_treatment mixed
_refine_ls_matrix_type full
_refine_ls_number_parameters 223
_refine_ls_number_reflns 1686
_refine_ls_number_restraints 0
_refine_ls_restrained_S_all 0.541
_refine_ls_R_factor_all 0.0686
_refine_ls_R_factor_gt 0.0283
_refine_ls_shift/su_max 0.001
_refine_ls_shift/su_mean 0.000
_refine_ls_structure_factor_coef Fsqd
_refine_ls_weighting_details 'calc w=1/[\s^2^(Fo^2^)+(0.0000P)^2^+0.0000P] where P=(Fo^2^+2Fc^2^)/3'
_refine_ls_weighting_scheme calc
_refine_ls_wR_factor_gt 0.0306
_refine_ls_wR_factor_ref 0.0357
_reflns_number_gt 920
_reflns_number_total 1686
_reflns_threshold_expression >2sigma(I)
_cod_data_source_file b716996e.txt
_cod_data_source_block datam
_cod_depositor_comments
;
The following automatic conversions were performed:
'_symmetry_cell_setting' value 'Orthorhombic' changed to 'orthorhombic'
according to '/home/saulius/struct/CIF-dictionaries/cif_core.dic'
dictionary named 'cif_core.dic' version 2.4.1 from 2010-06-29.

Automatic conversion script
Id: cif_fix_enum 1527 2010-12-29 10:47:43Z saulius 
;
_cod_original_sg_symbol_H-M P2(1)2(1)2(1)
_cod_database_code 7150840

loop_
_symmetry_equiv_pos_as_xyz
'x, y, z'
'-x+1/2, -y, z+1/2'
'-x, y+1/2, -z+1/2'
'x+1/2, -y+1/2, -z'

loop_
_atom_site_label
_atom_site_type_symbol
_atom_site_fract_x
_atom_site_fract_y
_atom_site_fract_z
_atom_site_U_iso_or_equiv
_atom_site_adp_type
_atom_site_occupancy
_atom_site_symmetry_multiplicity
_atom_site_calc_flag
_atom_site_refinement_flags
_atom_site_disorder_assembly
_atom_site_disorder_group
C1 C -0.0438(6) 0.1828(3) 0.85770(16) 0.0458(9) Uani 1 1 d . . .
C2 C 0.1565(6) 0.1731(3) 0.90690(14) 0.0389(9) Uani 1 1 d . . .
C3 C 0.2329(6) 0.3164(3) 0.91846(16) 0.0391(8) Uani 1 1 d . . .
C4 C 0.1541(6) 0.3806(3) 0.85675(14) 0.0402(8) Uani 1 1 d . . .
C5 C 0.1261(7) 0.5290(3) 0.85046(17) 0.0415(9) Uani 1 1 d . . .
C6 C 0.1309(7) 0.4929(3) 0.99041(15) 0.0450(10) Uani 1 1 d . . .
C7 C -0.0488(7) 0.5767(3) 0.95709(14) 0.0399(9) Uani 1 1 d . . .
C8 C -0.2462(7) 0.6496(3) 0.97486(17) 0.0492(10) Uani 1 1 d . . .
C13 C 0.4282(9) 0.0292(5) 0.77318(19) 0.0633(12) Uani 1 1 d . . .
C14 C 0.2451(7) 0.0327(3) 0.82371(15) 0.0441(9) Uani 1 1 d . . .
C15 C 0.1520(10) -0.1032(4) 0.8437(2) 0.0680(12) Uani 1 1 d . . .
N16 N -0.0532(5) 0.5855(2) 0.89399(12) 0.0409(7) Uani 1 1 d . . .
N17 N -0.2413(5) 0.6587(2) 0.87325(12) 0.0511(8) Uani 1 1 d . . .
N18 N -0.3586(5) 0.6994(2) 0.92397(15) 0.0562(8) Uani 1 1 d . . .
O9 O -0.0735(4) 0.31862(18) 0.84266(8) 0.0442(6) Uani 1 1 d . . .
O10 O 0.0429(4) 0.11229(19) 0.80531(8) 0.0461(6) Uani 1 1 d . . .
O11 O 0.3473(4) 0.10268(17) 0.87637(8) 0.0454(6) Uani 1 1 d . . .
O12 O 0.1038(4) 0.35618(17) 0.97313(8) 0.0464(6) Uani 1 1 d . . .
H1 H -0.195(5) 0.151(2) 0.8700(12) 0.038(10) Uiso 1 1 d . . .
H2 H 0.096(4) 0.1301(19) 0.9455(9) 0.018(7) Uiso 1 1 d . . .
H3 H 0.397(4) 0.3234(19) 0.9247(9) 0.008(7) Uiso 1 1 d . . .
H4 H 0.285(5) 0.349(2) 0.8234(10) 0.053(10) Uiso 1 1 d . . .
H8 H -0.288(5) 0.664(2) 1.0194(10) 0.046(9) Uiso 1 1 d . . .
H51 H 0.269(5) 0.571(2) 0.8602(11) 0.031(9) Uiso 1 1 d . . .
H52 H 0.072(4) 0.559(2) 0.8083(10) 0.036(8) Uiso 1 1 d . . .
H61 H 0.100(4) 0.495(2) 1.0371(9) 0.032(8) Uiso 1 1 d . . .
H62 H 0.297(5) 0.526(2) 0.9790(11) 0.040(9) Uiso 1 1 d . . .
H131 H 0.579(7) -0.010(3) 0.7901(14) 0.114(16) Uiso 1 1 d . . .
H132 H 0.363(5) -0.007(2) 0.7396(10) 0.048(10) Uiso 1 1 d . . .
H133 H 0.496(6) 0.125(3) 0.7639(13) 0.098(14) Uiso 1 1 d . . .
H151 H 0.032(6) -0.102(3) 0.8771(13) 0.101(17) Uiso 1 1 d . . .
H152 H 0.280(5) -0.147(3) 0.8539(13) 0.049(13) Uiso 1 1 d . . .
H153 H 0.071(6) -0.148(3) 0.8003(13) 0.102(12) Uiso 1 1 d . . .

loop_
_atom_site_aniso_label
_atom_site_aniso_U_11
_atom_site_aniso_U_22
_atom_site_aniso_U_33
_atom_site_aniso_U_23
_atom_site_aniso_U_13
_atom_site_aniso_U_12
C1 0.036(3) 0.045(2) 0.057(2) 0.0003(19) -0.003(2) -0.006(2)
C2 0.037(2) 0.042(2) 0.037(2) 0.0039(17) 0.0040(18) -0.0014(19)
C3 0.030(3) 0.050(2) 0.037(2) -0.0026(18) -0.0020(19) -0.002(2)
C4 0.045(2) 0.038(2) 0.038(2) 0.0018(16) 0.002(2) -0.0005(19)
C5 0.046(3) 0.042(2) 0.036(2) 0.0021(18) 0.003(2) -0.007(2)
C6 0.049(3) 0.051(2) 0.035(2) -0.0066(18) -0.005(2) -0.007(2)
C7 0.045(3) 0.045(2) 0.030(2) -0.0040(18) -0.0052(19) -0.005(2)
C8 0.051(3) 0.053(2) 0.044(3) -0.009(2) 0.004(2) -0.001(2)
C13 0.053(3) 0.095(4) 0.042(3) -0.018(3) -0.003(2) 0.002(3)
C14 0.042(2) 0.051(2) 0.039(2) -0.0068(19) -0.0016(18) -0.001(2)
C15 0.074(4) 0.048(3) 0.082(4) 0.004(3) -0.014(3) -0.002(3)
N16 0.044(2) 0.0353(16) 0.0431(19) -0.0003(14) 0.0012(16) -0.0040(15)
N17 0.049(2) 0.0485(18) 0.056(2) -0.0034(15) -0.0068(17) 0.0033(16)
N18 0.048(2) 0.0573(19) 0.063(2) -0.0060(17) -0.002(2) 0.0045(17)
O9 0.0418(15) 0.0398(13) 0.0510(14) 0.0015(10) -0.0111(12) -0.0016(13)
O10 0.0405(15) 0.0507(14) 0.0471(14) -0.0153(12) -0.0121(12) 0.0083(13)
O11 0.0400(14) 0.0504(14) 0.0456(13) -0.0089(11) -0.0074(12) 0.0057(12)
O12 0.0597(17) 0.0451(14) 0.0344(13) -0.0032(10) 0.0055(12) 0.0018(12)

loop_
_atom_type_symbol
_atom_type_description
_atom_type_scat_dispersion_real
_atom_type_scat_dispersion_imag
_atom_type_scat_source
C C 0.0033 0.0016 'International Tables Vol C Tables 4.2.6.8 and 6.1.1.4'
H H 0.0000 0.0000 'International Tables Vol C Tables 4.2.6.8 and 6.1.1.4'
N N 0.0061 0.0033 'International Tables Vol C Tables 4.2.6.8 and 6.1.1.4'
O O 0.0106 0.0060 'International Tables Vol C Tables 4.2.6.8 and 6.1.1.4'

loop_
_geom_angle_atom_site_label_1
_geom_angle_atom_site_label_2
_geom_angle_atom_site_label_3
_geom_angle
_geom_angle_site_symmetry_1
_geom_angle_site_symmetry_3
_geom_angle_publ_flag
O10 C1 O9 110.2(3) . . ?
O10 C1 C2 105.7(3) . . ?
O9 C1 C2 107.5(3) . . ?
O10 C1 H1 110.9(16) . . ?
O9 C1 H1 106.9(16) . . ?
C2 C1 H1 115.5(17) . . ?
O11 C2 C3 110.0(3) . . ?
O11 C2 C1 104.4(2) . . ?
C3 C2 C1 104.5(3) . . ?
O11 C2 H2 114.4(13) . . ?
C3 C2 H2 111.9(12) . . ?
C1 C2 H2 110.9(13) . . ?
O12 C3 C2 105.2(3) . . ?
O12 C3 C4 116.5(3) . . ?
C2 C3 C4 100.5(3) . . ?
O12 C3 H3 110.5(13) . . ?
C2 C3 H3 111.7(13) . . ?
C4 C3 H3 111.9(14) . . ?
O9 C4 C5 108.9(3) . . ?
O9 C4 C3 104.2(2) . . ?
C5 C4 C3 121.6(3) . . ?
O9 C4 H4 109.0(14) . . ?
C5 C4 H4 107.6(13) . . ?
C3 C4 H4 105.0(14) . . ?
N16 C5 C4 113.3(3) . . ?
N16 C5 H51 104.7(16) . . ?
C4 C5 H51 110.5(15) . . ?
N16 C5 H52 104.7(13) . . ?
C4 C5 H52 114.4(13) . . ?
H51 C5 H52 109(2) . . ?
O12 C6 C7 110.7(3) . . ?
O12 C6 H61 104.8(12) . . ?
C7 C6 H61 110.6(14) . . ?
O12 C6 H62 110.4(14) . . ?
C7 C6 H62 107.7(15) . . ?
H61 C6 H62 113(2) . . ?
N16 C7 C8 103.2(3) . . ?
N16 C7 C6 121.9(3) . . ?
C8 C7 C6 134.7(3) . . ?
N18 C8 C7 109.9(3) . . ?
N18 C8 H8 127.7(15) . . ?
C7 C8 H8 122.3(15) . . ?
C14 C13 H131 108(2) . . ?
C14 C13 H132 109(2) . . ?
H131 C13 H132 118(3) . . ?
C14 C13 H133 110.9(18) . . ?
H131 C13 H133 98(3) . . ?
H132 C13 H133 112(3) . . ?
O10 C14 O11 104.2(2) . . ?
O10 C14 C13 110.1(3) . . ?
O11 C14 C13 108.4(3) . . ?
O10 C14 C15 108.6(3) . . ?
O11 C14 C15 110.6(3) . . ?
C13 C14 C15 114.4(4) . . ?
C14 C15 H151 115(2) . . ?
C14 C15 H152 105(2) . . ?
H151 C15 H152 112(3) . . ?
C14 C15 H153 105.1(15) . . ?
H151 C15 H153 110(3) . . ?
H152 C15 H153 109(3) . . ?
N17 N16 C7 112.2(3) . . ?
N17 N16 C5 121.3(3) . . ?
C7 N16 C5 126.4(3) . . ?
N18 N17 N16 105.9(2) . . ?
N17 N18 C8 108.7(3) . . ?
C1 O9 C4 105.8(2) . . ?
C1 O10 C14 109.2(2) . . ?
C2 O11 C14 108.2(2) . . ?
C3 O12 C6 115.4(2) . . ?

loop_
_geom_bond_atom_site_label_1
_geom_bond_atom_site_label_2
_geom_bond_distance
_geom_bond_site_symmetry_2
_geom_bond_publ_flag
C1 O10 1.406(3) . ?
C1 O9 1.412(3) . ?
C1 C2 1.524(4) . ?
C1 H1 0.93(2) . ?
C2 O11 1.423(3) . ?
C2 C3 1.520(4) . ?
C2 H2 0.988(19) . ?
C3 O12 1.423(3) . ?
C3 C4 1.529(4) . ?
C3 H3 0.91(2) . ?
C4 O9 1.429(3) . ?
C4 C5 1.505(4) . ?
C4 H4 1.06(2) . ?
C5 N16 1.468(4) . ?
C5 H51 0.92(2) . ?
C5 H52 0.995(19) . ?
C6 O12 1.431(3) . ?
C6 C7 1.480(4) . ?
C6 H61 1.011(18) . ?
C6 H62 1.00(3) . ?
C7 N16 1.349(3) . ?
C7 C8 1.363(4) . ?
C8 N18 1.345(4) . ?
C8 H8 0.99(2) . ?
C13 C14 1.475(5) . ?
C13 H131 0.99(3) . ?
C13 H132 0.88(2) . ?
C13 H133 1.05(3) . ?
C14 O10 1.424(3) . ?
C14 O11 1.439(3) . ?
C14 C15 1.520(5) . ?
C15 H151 0.97(3) . ?
C15 H152 0.86(3) . ?
C15 H153 1.12(3) . ?
N16 N17 1.344(3) . ?
N17 N18 1.324(3) . ?

loop_
_cod_related_entry_id
_cod_related_entry_database
_cod_related_entry_code
1 ChemSpider 21195399
